data_7113964
loop_
_publ_author_name
'Prem Lama'
'Raj Kumar Das'
'Vincent J. Smith'
'Leonard J. Barbour'

_publ_section_title
;
 A combined stretching-tilting mechanism produces negative, zero and
 positive linear thermal expansion in a semi-flexible Cd(II)-MOF
;
_journal_name_full Chem.Commun.
_journal_page_first 6464
_journal_paper_doi 10.1039/C4CC02634A
_journal_volume 50
_journal_year 2014
_chemical_formula_moiety 'C53 H58 Cd2 N7 O19'
_chemical_formula_sum 'C53 H58 Cd2 N7 O19'
_chemical_formula_weight 1321.86
_chemical_name_common 1
_chemical_name_systematic
; 
 ? 
;
_space_group_IT_number 2
_symmetry_cell_setting triclinic
_symmetry_space_group_name_Hall '-P 1'
_symmetry_space_group_name_H-M 'P -1'
_atom_sites_solution_hydrogens geom
_atom_sites_solution_primary direct
_atom_sites_solution_secondary difmap
_audit_creation_method SHELXL-97
_cell_angle_alpha 75.460(2)
_cell_angle_beta 76.810(2)
_cell_angle_gamma 88.243(2)
_cell_formula_units_Z 1
_cell_length_a 10.2807(14)
_cell_length_b 12.1039(16)
_cell_length_c 12.5241(16)
_cell_measurement_reflns_used 855
_cell_measurement_temperature 120(2)
_cell_measurement_theta_max 26.09
_cell_measurement_theta_min 1.73
_cell_volume 1468.2(3)
_computing_cell_refinement 'SAINT (Bruker, 2009)'
_computing_data_collection 'APEX2 (Bruker, 2009)'
_computing_data_reduction SAINT
_computing_structure_refinement 'SHELXL-97 (Sheldrick, 1997)'
_computing_structure_solution 'SHELXS-97 (Sheldrick, 1990)'
_diffrn_ambient_temperature 120(2)
_diffrn_measured_fraction_theta_full 0.994
_diffrn_measured_fraction_theta_max 0.994
_diffrn_measurement_device_type 'Bruker Apex DUO CCD area-detector'
_diffrn_measurement_method \w
_diffrn_radiation_monochromator graphite
_diffrn_radiation_source 'fine-focus sealed tube'
_diffrn_radiation_type MoK\a
_diffrn_radiation_wavelength 0.71073
_diffrn_reflns_av_R_equivalents 0.0272
_diffrn_reflns_av_sigmaI/netI 0.0368
_diffrn_reflns_limit_h_max 12
_diffrn_reflns_limit_h_min -12
_diffrn_reflns_limit_k_max 14
_diffrn_reflns_limit_k_min -14
_diffrn_reflns_limit_l_max 15
_diffrn_reflns_limit_l_min -14
_diffrn_reflns_number 12959
_diffrn_reflns_theta_full 26.09
_diffrn_reflns_theta_max 26.09
_diffrn_reflns_theta_min 1.73
_exptl_absorpt_coefficient_mu 0.801
_exptl_absorpt_correction_T_max 0.9142
_exptl_absorpt_correction_T_min 0.6424
_exptl_absorpt_correction_type multi-scan
_exptl_absorpt_process_details SADABS
_exptl_crystal_colour colorless
_exptl_crystal_density_diffrn 1.495
_exptl_crystal_density_method 'not measured'
_exptl_crystal_description needle
_exptl_crystal_F_000 673
_exptl_crystal_size_max 0.606
_exptl_crystal_size_mid 0.198
_exptl_crystal_size_min 0.114
_refine_diff_density_max 0.580
_refine_diff_density_min -0.470
_refine_diff_density_rms 0.075
_refine_ls_extinction_method none
_refine_ls_goodness_of_fit_ref 1.053
_refine_ls_hydrogen_treatment constr
_refine_ls_matrix_type full
_refine_ls_number_parameters 441
_refine_ls_number_reflns 5793
_refine_ls_number_restraints 4
_refine_ls_restrained_S_all 1.056
_refine_ls_R_factor_all 0.0287
_refine_ls_R_factor_gt 0.0264
_refine_ls_shift/su_max 0.002
_refine_ls_shift/su_mean 0.000
_refine_ls_structure_factor_coef Fsqd
_refine_ls_weighting_details 'calc w=1/[\s^2^(Fo^2^)+(0.0283P)^2^+1.0098P] where P=(Fo^2^+2Fc^2^)/3'
_refine_ls_weighting_scheme calc
_refine_ls_wR_factor_gt 0.0650
_refine_ls_wR_factor_ref 0.0664
_reflns_number_gt 5410
_reflns_number_total 5793
_reflns_threshold_expression >2sigma(I)
_cod_data_source_file c4cc02634a3.cif
_cod_data_source_block 120
_cod_original_sg_symbol_H-M P-1
_cod_database_code 7113964

loop_
_symmetry_equiv_pos_as_xyz
'x, y, z'
'-x, -y, -z'

loop_
_atom_site_label
_atom_site_type_symbol
_atom_site_fract_x
_atom_site_fract_y
_atom_site_fract_z
_atom_site_U_iso_or_equiv
_atom_site_adp_type
_atom_site_occupancy
_atom_site_symmetry_multiplicity
_atom_site_calc_flag
_atom_site_refinement_flags
_atom_site_disorder_assembly
_atom_site_disorder_group
Cd1 Cd 0.603541(14) 0.982539(11) 0.627972(12) 0.01246(6) Uani 1 1 d . . .
O1 O 0.43292(15) 1.10294(13) 0.65088(13) 0.0186(3) Uani 1 1 d . . .
O2 O 0.35732(15) 0.98093(12) 0.57152(13) 0.0157(3) Uani 1 1 d . . .
O3 O -0.15246(15) 0.96256(12) 0.64363(14) 0.0197(3) Uani 1 1 d . . .
O4 O -0.24532(14) 1.12969(12) 0.60022(13) 0.0178(3) Uani 1 1 d . . .
O5 O -0.02761(17) 1.45951(15) 0.67899(19) 0.0365(5) Uani 1 1 d . . .
O6 O 0.19301(16) 1.47762(13) 0.60402(15) 0.0230(4) Uani 1 1 d . . .
H6A H 0.1801 1.5465 0.6042 0.028 Uiso 1 1 calc R . .
O7 O 1.1123(5) -0.0833(4) 0.8626(4) 0.0468(11) Uani 0.50 1 d P . .
N1 N 0.60040(18) 0.79095(14) 0.63371(15) 0.0152(4) Uani 1 1 d . . .
N2 N 0.4461(2) 0.07939(15) 1.17035(16) 0.0197(4) Uani 1 1 d . . .
N3 N 1.0000 0.0000 1.0000 0.0401(8) Uani 1 2 d S . .
C1 C 0.3435(2) 1.06681(17) 0.61349(17) 0.0139(4) Uani 1 1 d . . .
C2 C 0.2147(2) 1.12893(17) 0.61939(18) 0.0137(4) Uani 1 1 d . . .
C3 C 0.0996(2) 1.07372(17) 0.61499(18) 0.0146(4) Uani 1 1 d . . .
H3 H 0.1037 0.9977 0.6069 0.018 Uiso 1 1 calc R . .
C4 C -0.0216(2) 1.12981(18) 0.62250(18) 0.0155(4) Uani 1 1 d . . .
C5 C -0.1469(2) 1.06967(18) 0.62141(18) 0.0153(4) Uani 1 1 d . . .
C6 C -0.0261(2) 1.24168(18) 0.63217(19) 0.0173(4) Uani 1 1 d . . .
H6 H -0.1084 1.2802 0.6373 0.021 Uiso 1 1 calc R . .
C7 C 0.0891(2) 1.29791(18) 0.63444(19) 0.0168(4) Uani 1 1 d . . .
C8 C 0.0780(2) 1.41963(19) 0.6419(2) 0.0208(5) Uani 1 1 d . . .
C9 C 0.2093(2) 1.24155(17) 0.62924(18) 0.0149(4) Uani 1 1 d . . .
H9 H 0.2875 1.2794 0.6324 0.018 Uiso 1 1 calc R . .
C10 C 0.4933(2) 0.73735(18) 0.62239(19) 0.0193(5) Uani 1 1 d . . .
H10 H 0.4170 0.7805 0.6101 0.023 Uiso 1 1 calc R . .
C11 C 0.4903(2) 0.62190(18) 0.6280(2) 0.0199(5) Uani 1 1 d . . .
H11 H 0.4129 0.5875 0.6191 0.024 Uiso 1 1 calc R . .
C12 C 0.5995(2) 0.55600(18) 0.64654(18) 0.0168(4) Uani 1 1 d . . .
C13 C 0.7110(2) 0.61202(18) 0.65677(19) 0.0188(5) Uani 1 1 d . . .
H13 H 0.7889 0.5709 0.6685 0.023 Uiso 1 1 calc R . .
C14 C 0.7071(2) 0.72737(18) 0.64974(19) 0.0175(5) Uani 1 1 d . . .
H14 H 0.7841 0.7641 0.6566 0.021 Uiso 1 1 calc R . .
C15 C 0.5962(2) 0.42854(18) 0.66261(19) 0.0207(5) Uani 1 1 d . . .
H15A H 0.6841 0.4041 0.6256 0.025 Uiso 1 1 calc R . .
H15B H 0.5279 0.4071 0.6265 0.025 Uiso 1 1 calc R . .
C16 C 0.5637(3) 0.36823(18) 0.7882(2) 0.0240(5) Uani 1 1 d . . .
H16A H 0.4770 0.3950 0.8249 0.029 Uiso 1 1 calc R . .
H16B H 0.6330 0.3896 0.8233 0.029 Uiso 1 1 calc R . .
C17 C 0.5560(3) 0.23794(18) 0.81085(19) 0.0236(5) Uani 1 1 d . . .
H17A H 0.4888 0.2162 0.7738 0.028 Uiso 1 1 calc R . .
H17B H 0.6437 0.2105 0.7771 0.028 Uiso 1 1 calc R . .
C18 C 0.5187(3) 0.18112(18) 0.93580(19) 0.0212(5) Uani 1 1 d . . .
C19 C 0.3911(3) 0.1898(2) 0.9994(2) 0.0282(5) Uani 1 1 d . . .
H19 H 0.3257 0.2310 0.9639 0.034 Uiso 1 1 calc R . .
C20 C 0.3588(3) 0.1388(2) 1.1145(2) 0.0283(6) Uani 1 1 d . . .
H20 H 0.2707 0.1461 1.1560 0.034 Uiso 1 1 calc R . .
C21 C 0.5694(2) 0.07118(19) 1.1086(2) 0.0228(5) Uani 1 1 d . . .
H21 H 0.6331 0.0293 1.1459 0.027 Uiso 1 1 calc R . .
C22 C 0.6089(2) 0.12043(19) 0.9935(2) 0.0232(5) Uani 1 1 d . . .
H22 H 0.6979 0.1126 0.9540 0.028 Uiso 1 1 calc R . .
C23 C 1.0796(9) 0.0022(7) 0.9011(6) 0.070(2) Uani 0.50 1 d P . .
C24 C 0.9743(7) 0.0910(6) 1.0534(7) 0.0533(17) Uani 0.50 1 d P . .
C25 C 0.9271(8) -0.1126(5) 1.0737(6) 0.0517(17) Uani 0.50 1 d P . .
O8A O 0.1148(4) 0.3406(3) 1.0615(3) 0.0410(13) Uani 0.493(5) 1 d P A 1
N4A N 0.1655(9) 0.5262(8) 0.9838(8) 0.0335(17) Uani 0.493(5) 1 d P A 1
C26A C 0.1315(8) 0.4368(6) 1.0699(6) 0.0361(15) Uani 0.493(5) 1 d P A 1
H26A H 0.1192 0.4480 1.1440 0.043 Uiso 0.493(5) 1 calc PR A 1
C27A C 0.1789(12) 0.5178(9) 0.8682(9) 0.063(3) Uani 0.493(5) 1 d P A 1
H27A H 0.2731 0.5292 0.8280 0.095 Uiso 0.493(5) 1 calc PR A 1
H27B H 0.1257 0.5764 0.8298 0.095 Uiso 0.493(5) 1 calc PR A 1
H27C H 0.1471 0.4421 0.8689 0.095 Uiso 0.493(5) 1 calc PR A 1
C28A C 0.1771(10) 0.6400(6) 1.0018(9) 0.070(3) Uani 0.493(5) 1 d P A 1
H28D H 0.1565 0.6349 1.0833 0.105 Uiso 0.493(5) 1 calc PR A 1
H28E H 0.1142 0.6906 0.9665 0.105 Uiso 0.493(5) 1 calc PR A 1
H28F H 0.2685 0.6706 0.9678 0.105 Uiso 0.493(5) 1 calc PR A 1
O8B O 0.1537(6) 0.3631(4) 0.8919(5) 0.0689(19) Uani 0.507(5) 1 d P A 2
N4B N 0.2082(10) 0.5146(9) 0.9499(7) 0.0359(18) Uani 0.507(5) 1 d P A 2
C26B C 0.1795(9) 0.4654(6) 0.8758(7) 0.049(3) Uani 0.507(5) 1 d P A 2
H26B H 0.1785 0.5130 0.8030 0.059 Uiso 0.507(5) 1 calc PR A 2
H1W2 H -0.0435 0.8444 0.7070 0.033(8) Uiso 1 1 d RD . .
H2W1 H 0.2058 1.7412 0.5384 0.039(9) Uiso 1 1 d RD . .
H1W1 H 0.1255 1.7197 0.6461 0.044(9) Uiso 1 1 d RD . .
H2W2 H -0.0287 0.7568 0.7927 0.13(2) Uiso 1 1 d RD . .
C27B C 0.2103(9) 0.4486(6) 1.0642(6) 0.0436(17) Uani 0.507(5) 1 d P A 2
H27D H 0.1650 0.3743 1.0792 0.065 Uiso 0.507(5) 1 calc PR A 2
H27E H 0.1642 0.4900 1.1192 0.065 Uiso 0.507(5) 1 calc PR A 2
H27F H 0.3031 0.4370 1.0710 0.065 Uiso 0.507(5) 1 calc PR A 2
C28B C 0.2413(9) 0.6365(6) 0.9227(7) 0.058(2) Uani 0.507(5) 1 d P A 2
H28A H 0.2343 0.6722 0.8449 0.087 Uiso 0.507(5) 1 calc PR A 2
H28B H 0.3329 0.6470 0.9298 0.087 Uiso 0.507(5) 1 calc PR A 2
H28C H 0.1791 0.6722 0.9752 0.087 Uiso 0.507(5) 1 calc PR A 2
O1W O 0.18435(17) 1.69180(13) 0.59730(15) 0.0253(4) Uani 1 1 d D . .
O2W O 0.00720(19) 0.79166(15) 0.73790(19) 0.0349(4) Uani 1 1 d D . .

loop_
_atom_site_aniso_label
_atom_site_aniso_U_11
_atom_site_aniso_U_22
_atom_site_aniso_U_33
_atom_site_aniso_U_23
_atom_site_aniso_U_13
_atom_site_aniso_U_12
Cd1 0.01016(9) 0.01091(8) 0.01613(9) -0.00221(6) -0.00405(6) 0.00138(5)
O1 0.0134(8) 0.0210(8) 0.0238(9) -0.0069(7) -0.0083(7) 0.0050(6)
O2 0.0157(8) 0.0122(7) 0.0176(8) -0.0024(6) -0.0024(6) 0.0038(6)
O3 0.0163(8) 0.0148(7) 0.0285(9) -0.0042(6) -0.0073(7) -0.0001(6)
O4 0.0106(7) 0.0174(7) 0.0259(9) -0.0049(6) -0.0061(6) 0.0018(6)
O5 0.0172(9) 0.0233(9) 0.0733(15) -0.0210(9) -0.0097(9) 0.0071(7)
O6 0.0177(8) 0.0130(7) 0.0388(10) -0.0076(7) -0.0065(7) 0.0014(6)
O7 0.054(3) 0.051(3) 0.034(2) -0.011(2) -0.008(2) 0.012(2)
N1 0.0149(9) 0.0141(8) 0.0155(9) -0.0012(7) -0.0041(7) 0.0011(7)
N2 0.0245(10) 0.0159(9) 0.0181(10) -0.0034(7) -0.0046(8) 0.0024(8)
N3 0.055(2) 0.0359(18) 0.0305(19) -0.0095(15) -0.0112(17) -0.0015(16)
C1 0.0122(10) 0.0133(9) 0.0122(10) 0.0030(8) -0.0014(8) 0.0019(8)
C2 0.0124(10) 0.0148(10) 0.0125(10) -0.0014(8) -0.0028(8) 0.0026(8)
C3 0.0148(11) 0.0123(9) 0.0161(11) -0.0024(8) -0.0037(9) 0.0021(8)
C4 0.0125(10) 0.0168(10) 0.0175(11) -0.0031(8) -0.0050(9) 0.0003(8)
C5 0.0130(11) 0.0176(10) 0.0155(11) -0.0046(8) -0.0026(9) -0.0007(8)
C6 0.0118(10) 0.0171(10) 0.0231(12) -0.0039(9) -0.0059(9) 0.0036(8)
C7 0.0147(11) 0.0152(10) 0.0212(12) -0.0042(9) -0.0059(9) 0.0021(8)
C8 0.0170(12) 0.0182(11) 0.0304(13) -0.0077(10) -0.0107(10) 0.0041(9)
C9 0.0109(10) 0.0173(10) 0.0163(11) -0.0029(8) -0.0039(8) -0.0004(8)
C10 0.0166(11) 0.0176(11) 0.0222(12) -0.0003(9) -0.0068(9) 0.0016(9)
C11 0.0169(11) 0.0175(11) 0.0256(12) -0.0027(9) -0.0076(10) -0.0025(9)
C12 0.0222(12) 0.0141(10) 0.0124(11) -0.0012(8) -0.0028(9) 0.0012(8)
C13 0.0181(11) 0.0167(10) 0.0213(12) -0.0020(9) -0.0077(9) 0.0045(9)
C14 0.0149(11) 0.0175(10) 0.0204(12) -0.0022(9) -0.0071(9) 0.0006(8)
C15 0.0285(13) 0.0134(10) 0.0195(12) -0.0026(9) -0.0059(10) 0.0008(9)
C16 0.0377(14) 0.0141(11) 0.0204(12) -0.0039(9) -0.0078(11) 0.0016(10)
C17 0.0375(14) 0.0144(10) 0.0173(12) -0.0033(9) -0.0039(10) 0.0020(10)
C18 0.0338(14) 0.0112(10) 0.0181(12) -0.0040(9) -0.0043(10) -0.0020(9)
C19 0.0338(14) 0.0271(12) 0.0213(13) -0.0008(10) -0.0086(11) 0.0105(11)
C20 0.0276(14) 0.0288(13) 0.0249(13) -0.0031(10) -0.0039(11) 0.0102(10)
C21 0.0215(12) 0.0211(11) 0.0243(13) -0.0012(9) -0.0069(10) 0.0005(9)
C22 0.0229(12) 0.0213(11) 0.0223(12) -0.0030(9) -0.0016(10) -0.0016(9)
C23 0.087(6) 0.061(5) 0.040(4) -0.003(4) 0.017(4) -0.004(4)
C24 0.053(4) 0.047(4) 0.062(5) -0.022(3) -0.009(4) 0.000(3)
C25 0.068(5) 0.033(3) 0.046(4) 0.000(3) -0.003(3) -0.012(3)
O8A 0.050(3) 0.029(2) 0.033(2) 0.0029(17) 0.0008(19) 0.0065(18)
N4A 0.039(5) 0.031(3) 0.028(5) 0.000(3) -0.009(3) 0.001(3)
C26A 0.041(4) 0.040(4) 0.028(3) -0.006(3) -0.011(3) 0.010(3)
C27A 0.078(7) 0.059(7) 0.034(5) 0.004(5) 0.008(4) 0.009(5)
C28A 0.087(7) 0.033(4) 0.093(7) 0.000(4) -0.044(6) -0.005(4)
O8B 0.109(5) 0.046(3) 0.079(4) -0.031(3) -0.065(4) 0.031(3)
N4B 0.051(6) 0.040(3) 0.020(5) -0.012(3) -0.009(3) 0.008(4)
C26B 0.070(6) 0.053(6) 0.041(5) -0.021(4) -0.038(4) 0.027(5)
C27B 0.050(5) 0.045(4) 0.039(4) -0.013(3) -0.017(4) 0.007(4)
C28B 0.077(6) 0.044(4) 0.050(5) -0.010(3) -0.010(4) -0.003(4)
O1W 0.0276(9) 0.0152(8) 0.0312(10) -0.0013(7) -0.0080(8) 0.0026(7)
O2W 0.0289(10) 0.0234(9) 0.0467(12) 0.0016(9) -0.0094(9) 0.0082(8)

loop_
_atom_type_symbol
_atom_type_description
_atom_type_scat_dispersion_real
_atom_type_scat_dispersion_imag
_atom_type_scat_source
C C 0.0033 0.0016 'International Tables Vol C Tables 4.2.6.8 and 6.1.1.4'
H H 0.0000 0.0000 'International Tables Vol C Tables 4.2.6.8 and 6.1.1.4'
N N 0.0061 0.0033 'International Tables Vol C Tables 4.2.6.8 and 6.1.1.4'
O O 0.0106 0.0060 'International Tables Vol C Tables 4.2.6.8 and 6.1.1.4'
Cd Cd -0.8075 1.2024 'International Tables Vol C Tables 4.2.6.8 and 6.1.1.4'

loop_
_geom_angle_atom_site_label_1
_geom_angle_atom_site_label_2
_geom_angle_atom_site_label_3
_geom_angle
_geom_angle_site_symmetry_1
_geom_angle_site_symmetry_3
O1 Cd1 N1 130.08(6) . .
O1 Cd1 O4 90.15(5) . 1_655
N1 Cd1 O4 139.77(6) . 1_655
O1 Cd1 O2 96.87(5) . 2_676
N1 Cd1 O2 87.47(6) . 2_676
O4 Cd1 O2 87.37(5) 1_655 2_676
O1 Cd1 N2 86.06(6) . 2_667
N1 Cd1 N2 85.17(6) . 2_667
O4 Cd1 N2 99.82(6) 1_655 2_667
O2 Cd1 N2 172.26(5) 2_676 2_667
O1 Cd1 O3 140.00(5) . 1_655
N1 Cd1 O3 87.70(6) . 1_655
O4 Cd1 O3 53.60(5) 1_655 1_655
O2 Cd1 O3 97.54(5) 2_676 1_655
N2 Cd1 O3 84.59(6) 2_667 1_655
C1 O1 Cd1 105.26(13) . .
C1 O2 Cd1 117.05(13) . 2_676
C5 O3 Cd1 86.43(13) . 1_455
C5 O4 Cd1 97.94(12) . 1_455
C24 O7 C23 59.4(5) 2_757 .
C14 N1 C10 117.07(18) . .
C14 N1 Cd1 120.52(14) . .
C10 N1 Cd1 122.41(14) . .
C21 N2 C20 116.5(2) . .
C21 N2 Cd1 121.04(16) . 2_667
C20 N2 Cd1 121.76(16) . 2_667
C23 N3 C23 179.998(2) 2_757 .
C23 N3 C24 127.3(5) 2_757 2_757
C23 N3 C24 52.7(5) . 2_757
C23 N3 C24 52.7(5) 2_757 .
C23 N3 C24 127.3(5) . .
C24 N3 C24 179.999(2) 2_757 .
C23 N3 C25 120.0(4) 2_757 2_757
C23 N3 C25 60.0(4) . 2_757
C24 N3 C25 112.7(4) 2_757 2_757
C24 N3 C25 67.3(4) . 2_757
C23 N3 C25 60.0(4) 2_757 .
C23 N3 C25 120.0(4) . .
C24 N3 C25 67.3(4) 2_757 .
C24 N3 C25 112.7(4) . .
C25 N3 C25 179.998(2) 2_757 .
O1 C1 O2 123.2(2) . .
O1 C1 C2 117.85(18) . .
O2 C1 C2 118.94(18) . .
C3 C2 C9 119.93(19) . .
C3 C2 C1 119.65(18) . .
C9 C2 C1 120.42(18) . .
C2 C3 C4 120.26(19) . .
C6 C4 C3 119.48(19) . .
C6 C4 C5 119.96(19) . .
C3 C4 C5 120.55(18) . .
O3 C5 O4 121.96(19) . .
O3 C5 C4 119.8(2) . .
O4 C5 C4 118.21(18) . .
C4 C6 C7 120.5(2) . .
C9 C7 C6 120.18(19) . .
C9 C7 C8 122.08(19) . .
C6 C7 C8 117.74(19) . .
O5 C8 O6 124.3(2) . .
O5 C8 C7 122.4(2) . .
O6 C8 C7 113.34(19) . .
C7 C9 C2 119.66(19) . .
N1 C10 C11 122.5(2) . .
C10 C11 C12 120.4(2) . .
C11 C12 C13 117.01(19) . .
C11 C12 C15 122.0(2) . .
C13 C12 C15 120.9(2) . .
C14 C13 C12 119.4(2) . .
N1 C14 C13 123.6(2) . .
C12 C15 C16 110.35(18) . .
C15 C16 C17 113.14(18) . .
C18 C17 C16 111.80(18) . .
C22 C18 C19 116.6(2) . .
C22 C18 C17 122.6(2) . .
C19 C18 C17 120.8(2) . .
C20 C19 C18 120.2(2) . .
N2 C20 C19 123.2(2) . .
N2 C21 C22 123.5(2) . .
C21 C22 C18 120.1(2) . .
C24 C23 O7 58.0(5) 2_757 .
C24 C23 N3 67.9(5) 2_757 .
O7 C23 N3 125.3(6) . .
C24 C23 C25 135.7(8) 2_757 2_757
O7 C23 C25 165.7(8) . 2_757
N3 C23 C25 67.9(5) . 2_757
O7 C24 C23 62.6(6) 2_757 2_757
O7 C24 N3 121.3(6) 2_757 .
C23 C24 N3 59.4(5) 2_757 .
O7 C24 C25 169.8(7) 2_757 2_757
C23 C24 C25 119.4(7) 2_757 2_757
N3 C24 C25 60.1(3) . 2_757
C23 C25 N3 52.0(3) 2_757 .
C23 C25 C24 104.6(5) 2_757 2_757
N3 C25 C24 52.6(3) . 2_757
C26A N4A C27A 121.2(8) . .
C26A N4A C28A 120.9(8) . .
C27A N4A C28A 117.6(9) . .
O8A C26A N4A 124.5(7) . .
C26B N4B C27B 120.9(9) . .
C26B N4B C28B 122.4(9) . .
C27B N4B C28B 116.8(7) . .
O8B C26B N4B 125.9(8) . .

loop_
_geom_bond_atom_site_label_1
_geom_bond_atom_site_label_2
_geom_bond_distance
_geom_bond_site_symmetry_2
Cd1 O1 2.2597(15) .
Cd1 N1 2.3030(17) .
Cd1 O4 2.3065(14) 1_655
Cd1 O2 2.3658(15) 2_676
Cd1 N2 2.3847(19) 2_667
Cd1 O3 2.5598(16) 1_655
O1 C1 1.257(3) .
O2 C1 1.268(3) .
O2 Cd1 2.3658(15) 2_676
O3 C5 1.256(3) .
O3 Cd1 2.5598(16) 1_455
O4 C5 1.266(3) .
O4 Cd1 2.3065(14) 1_455
O5 C8 1.215(3) .
O6 C8 1.321(3) .
O7 C24 1.198(8) 2_757
O7 C23 1.253(9) .
N1 C14 1.344(3) .
N1 C10 1.347(3) .
N2 C21 1.341(3) .
N2 C20 1.343(3) .
N2 Cd1 2.3847(19) 2_667
N3 C23 1.314(7) 2_757
N3 C23 1.314(7) .
N3 C24 1.415(7) 2_757
N3 C24 1.415(7) .
N3 C25 1.545(6) 2_757
N3 C25 1.545(6) .
C1 C2 1.499(3) .
C2 C3 1.395(3) .
C2 C9 1.397(3) .
C3 C4 1.396(3) .
C4 C6 1.388(3) .
C4 C5 1.503(3) .
C6 C7 1.394(3) .
C7 C9 1.390(3) .
C7 C8 1.499(3) .
C10 C11 1.382(3) .
C11 C12 1.387(3) .
C12 C13 1.396(3) .
C12 C15 1.505(3) .
C13 C14 1.377(3) .
C15 C16 1.523(3) .
C16 C17 1.532(3) .
C17 C18 1.507(3) .
C18 C22 1.385(4) .
C18 C19 1.387(4) .
C19 C20 1.385(4) .
C21 C22 1.384(3) .
C23 C24 1.215(10) 2_757
C23 C25 1.444(10) 2_757
C24 O7 1.198(8) 2_757
C24 C23 1.215(10) 2_757
C24 C25 1.644(10) 2_757
C25 C23 1.444(10) 2_757
C25 C24 1.644(10) 2_757
O8A C26A 1.216(8) .
N4A C26A 1.312(12) .
N4A C27A 1.452(12) .
N4A C28A 1.462(12) .
O8B C26B 1.231(9) .
N4B C26B 1.311(12) .
N4B C27B 1.458(12) .
N4B C28B 1.461(12) .
